data_4335261
loop_
_publ_author_name
'Ralf Haiges'
'Karl O. Christe'

_publ_contact_author_address
;
University of Southern California
Loker Hydrocarbon Research Institute and Department of Chemistry
Los Angeles, CA 90089
USA
;
_publ_contact_author_email haiges@usc.edu
_publ_contact_author_name 'Ralf Haiges'
_publ_contact_author_phone '+1 (213) 740-3197'
_publ_section_title
;
 Energetic High-Nitrogen Compounds: 5-(Trinitromethyl)-2H-tetrazole and
 -tetrazolates, Preparation, Characterization, and Conversion into
 5-(Dinitromethyl)tetrazoles
;
_journal_name_full 'Inorganic Chemistry'
_journal_page_first 7249
_journal_page_last 7260
_journal_paper_doi 10.1021/ic400919n
_journal_volume 52
_journal_year 2013
_chemical_formula_moiety 'C4 H9 Cu N17 O12'
_chemical_formula_sum 'C4 H9 Cu N17 O12'
_chemical_formula_weight 550.82
_chemical_name_common CuTNTz
_chemical_name_systematic 'copper bis(5-trinitromethyltetrazolate) amine'
_space_group_crystal_system orthorhombic
_space_group_IT_number 19
_space_group_name_Hall 'P 2ac 2ab'
_space_group_name_H-M_alt 'P 21 21 21'
_symmetry_space_group_name_Hall 'P 2ac 2ab'
_symmetry_space_group_name_H-M 'P 21 21 21'
_atom_sites_solution_hydrogens geom
_atom_sites_solution_primary direct
_atom_sites_solution_secondary difmap
_cell_angle_alpha 90
_cell_angle_beta 90
_cell_angle_gamma 90
_cell_formula_units_Z 4
_cell_length_a 7.6843(2)
_cell_length_b 12.1514(3)
_cell_length_c 19.8358(4)
_cell_measurement_temperature 100.(2)
_cell_volume 1852.17(8)
_computing_cell_refinement 'APEX2 v2012.4-3 (Bruker AXS)'
_computing_data_collection 'Bruker Instrument Service v2012.6-0'
_computing_data_reduction 'SAINT V8.18C (Bruker AXS, 2009)'
_computing_structure_refinement 'SHELXL-97 (Sheldrick, 2008)'
_computing_structure_solution 'SHELXS-97 (Sheldrick, 2008)'
_diffrn_ambient_temperature 100.(2)
_diffrn_measured_fraction_theta_full 1.000
_diffrn_measured_fraction_theta_max 1.000
_diffrn_measurement_device_type 'Bruker APEX II CCD'
_diffrn_measurement_method 'omega- and phi-scans'
_diffrn_radiation_monochromator 'TRIUMPH curved-crystal'
_diffrn_radiation_type 'MoK\a '
_diffrn_radiation_wavelength 0.71073
_diffrn_reflns_av_R_equivalents 0.0444
_diffrn_reflns_av_sigmaI/netI 0.0520
_diffrn_reflns_limit_h_max 9
_diffrn_reflns_limit_h_min -9
_diffrn_reflns_limit_k_max 15
_diffrn_reflns_limit_k_min -15
_diffrn_reflns_limit_l_max 25
_diffrn_reflns_limit_l_min -22
_diffrn_reflns_number 31958
_diffrn_reflns_theta_full 27.49
_diffrn_reflns_theta_max 27.49
_diffrn_reflns_theta_min 1.97
_diffrn_source 'fine-focus tube'
_exptl_absorpt_coefficient_mu 1.286
_exptl_absorpt_correction_T_max 0.93
_exptl_absorpt_correction_T_min 0.72
_exptl_absorpt_correction_type multi-scan
_exptl_absorpt_process_details 'Bruker SADABS V2008/1'
_exptl_crystal_density_diffrn 1.975
_exptl_crystal_F_000 1108
_exptl_crystal_size_max 0.270
_exptl_crystal_size_mid 0.070
_exptl_crystal_size_min 0.060
_refine_diff_density_max 0.371
_refine_diff_density_min -0.356
_refine_ls_abs_structure_details 'Flack H D (1983), Acta Cryst. A39, 876-881'
_refine_ls_abs_structure_Flack 0.003(9)
_refine_ls_extinction_method none
_refine_ls_goodness_of_fit_ref 1.022
_refine_ls_hydrogen_treatment constr
_refine_ls_matrix_type full
_refine_ls_number_parameters 311
_refine_ls_number_reflns 4222
_refine_ls_number_restraints 0
_refine_ls_restrained_S_all 1.022
_refine_ls_R_factor_all 0.0478
_refine_ls_R_factor_gt 0.0310
_refine_ls_shift/su_max 0.001
_refine_ls_shift/su_mean 0.000
_refine_ls_structure_factor_coef Fsqd
_refine_ls_weighting_details 'calc w=1/[\s^2^(Fo^2^)+(0.0261P)^2^+0.0000P] where P=(Fo^2^+2Fc^2^)/3'
_refine_ls_weighting_scheme calc
_refine_ls_wR_factor_gt 0.0526
_refine_ls_wR_factor_ref 0.0559
_reflns_number_gt 3521
_reflns_number_total 4222
_reflns_threshold_expression >2sigma(I)
_cod_data_source_file ic400919n_si_001_1.cif
_cod_data_source_block CuTNTz
_cod_database_code 4335261

loop_
_space_group_symop_operation_xyz
'x, y, z'
'x+1/2, -y+1/2, -z'
'-x, y+1/2, -z+1/2'
'-x+1/2, -y, z+1/2'

loop_
_atom_site_type_symbol
_atom_site_label
_atom_site_fract_x
_atom_site_fract_y
_atom_site_fract_z
_atom_site_U_iso_or_equiv
_atom_site_adp_type
_atom_site_calc_flag
_atom_site_refinement_flags
_atom_site_occupancy
C C1 0.5004(3) 0.51139(18) 0.17591(12) 0.0109(5) Uani d . 1
C C2 0.4368(4) 0.4232(2) 0.22086(12) 0.0128(6) Uani d . 1
C C3 0.9078(3) 0.99730(17) 0.07020(12) 0.0119(5) Uani d . 1
C C4 0.9921(3) 1.10402(18) 0.08241(13) 0.0137(5) Uani d . 1
Cu Cu1 0.91582(4) 0.66275(2) 0.074289(14) 0.01205(8) Uani d . 1
N N1 0.6668(3) 0.53309(16) 0.16414(9) 0.0127(5) Uani d . 1
N N2 0.6579(3) 0.61637(15) 0.11945(10) 0.0132(5) Uani d . 1
N N3 0.4947(3) 0.64201(16) 0.10636(10) 0.0169(5) Uani d . 1
N N4 0.3900(3) 0.57549(16) 0.14205(10) 0.0172(5) Uani d . 1
N N5 0.2645(3) 0.45807(19) 0.25430(10) 0.0208(5) Uani d . 1
N N6 0.5614(4) 0.39082(17) 0.27683(12) 0.0233(6) Uani d . 1
N N7 0.3934(3) 0.31540(16) 0.18380(11) 0.0200(5) Uani d . 1
N N8 0.9800(3) 0.90346(16) 0.09150(10) 0.0139(5) Uani d . 1
N N9 0.8747(2) 0.82669(16) 0.06572(9) 0.0126(4) Uani d . 1
N N10 0.7465(3) 0.87201(15) 0.03046(10) 0.0166(5) Uani d . 1
N N11 0.7648(3) 0.98134(16) 0.03278(10) 0.0183(5) Uani d . 1
N N12 1.0435(3) 1.15934(18) 0.01512(10) 0.0239(5) Uani d . 1
N N13 1.1609(3) 1.08507(16) 0.12236(12) 0.0205(5) Uani d . 1
N N14 0.8835(3) 1.19063(15) 0.11951(10) 0.0193(5) Uani d . 1
N N15 0.8547(2) 0.65081(16) -0.02374(9) 0.0145(4) Uani d . 1
H H15A 0.7369 0.6486 -0.0284 0.022 Uiso calc R 1
H H15B 0.9018 0.5882 -0.0411 0.022 Uiso calc R 1
H H15C 0.8975 0.7102 -0.0462 0.022 Uiso calc R 1
N N16 0.9956(3) 0.50375(15) 0.07893(11) 0.0201(5) Uani d . 1
H H16A 0.967 0.4688 0.0399 0.03 Uiso calc R 1
H H16B 0.9425 0.4696 0.1142 0.03 Uiso calc R 1
H H16C 1.113 0.5015 0.0848 0.03 Uiso calc R 1
N N17 1.0295(3) 0.68921(16) 0.16503(10) 0.0178(5) Uani d . 1
H H17A 1.1397 0.6618 0.1645 0.027 Uiso calc R 1
H H17B 0.9668 0.655 0.1978 0.027 Uiso calc R 1
H H17C 1.0332 0.7628 0.1735 0.027 Uiso calc R 1
O O1 0.2653(3) 0.54829(15) 0.28006(9) 0.0297(5) Uani d . 1
O O2 0.1444(3) 0.39281(18) 0.25195(10) 0.0431(6) Uani d . 1
O O3 0.5080(3) 0.39986(17) 0.33443(10) 0.0386(5) Uani d . 1
O O4 0.7010(3) 0.35780(16) 0.25836(10) 0.0305(5) Uani d . 1
O O5 0.3371(2) 0.32620(15) 0.12697(8) 0.0252(4) Uani d . 1
O O6 0.4124(3) 0.23002(14) 0.21504(9) 0.0356(5) Uani d . 1
O O7 1.1037(3) 1.09721(14) -0.02722(9) 0.0283(5) Uani d . 1
O O8 1.0192(3) 1.25768(15) 0.01027(11) 0.0445(6) Uani d . 1
O O9 1.1405(2) 1.06443(15) 0.18163(9) 0.0272(5) Uani d . 1
O O10 1.2970(2) 1.08724(14) 0.09099(10) 0.0277(5) Uani d . 1
O O11 0.9615(2) 1.25512(15) 0.15517(10) 0.0307(5) Uani d . 1
O O12 0.7295(2) 1.18840(15) 0.10797(9) 0.0282(5) Uani d . 1

loop_
_atom_site_aniso_label
_atom_site_aniso_U_11
_atom_site_aniso_U_22
_atom_site_aniso_U_33
_atom_site_aniso_U_12
_atom_site_aniso_U_13
_atom_site_aniso_U_23
C1 0.0140(13) 0.0093(12) 0.0093(13) -0.0014(11) 0.0003(11) -0.0003(10)
C2 0.0136(15) 0.0154(12) 0.0094(13) -0.0020(11) -0.0004(12) 0.0000(10)
C3 0.0148(12) 0.0108(11) 0.0102(12) 0.0013(11) 0.0023(13) -0.0019(10)
C4 0.0182(13) 0.0107(11) 0.0123(14) 0.0037(10) 0.0050(11) 0.0025(11)
Cu1 0.01360(14) 0.01007(13) 0.01247(14) -0.00071(15) 0.00034(13) 0.00055(14)
N1 0.0168(12) 0.0130(10) 0.0081(11) -0.0011(9) 0.0015(9) 0.0020(9)
N2 0.0151(11) 0.0135(10) 0.0108(11) -0.0007(8) 0.0004(9) -0.0010(9)
N3 0.0138(11) 0.0210(13) 0.0158(11) 0.0010(9) 0.0020(9) 0.0039(9)
N4 0.0134(12) 0.0203(11) 0.0180(11) 0.0010(10) 0.0018(10) 0.0079(9)
N5 0.0203(13) 0.0266(13) 0.0155(13) -0.0052(11) 0.0059(10) 0.0000(10)
N6 0.0305(18) 0.0203(12) 0.0191(14) -0.0069(12) -0.0074(12) 0.0055(10)
N7 0.0217(12) 0.0181(12) 0.0202(12) -0.0065(10) 0.0029(10) -0.0014(10)
N8 0.0148(11) 0.0132(10) 0.0137(12) -0.0020(9) 0.0007(8) 0.0007(9)
N9 0.0133(10) 0.0118(9) 0.0126(10) -0.0005(9) -0.0013(8) 0.0005(9)
N10 0.0171(12) 0.0128(11) 0.0200(12) 0.0014(8) -0.0043(10) 0.0013(9)
N11 0.0217(13) 0.0114(11) 0.0218(13) 0.0011(9) -0.0048(10) -0.0012(9)
N12 0.0380(15) 0.0150(11) 0.0189(12) -0.0030(12) 0.0065(10) 0.0023(11)
N13 0.0230(14) 0.0106(11) 0.0279(14) -0.0064(10) -0.0019(12) -0.0035(11)
N14 0.0282(14) 0.0125(11) 0.0172(11) 0.0007(9) 0.0041(10) -0.0004(9)
N15 0.0137(11) 0.0134(10) 0.0163(10) -0.0017(9) 0.0014(8) -0.0010(9)
N16 0.0239(12) 0.0174(11) 0.0189(12) 0.0023(9) 0.0017(11) 0.0034(10)
N17 0.0181(12) 0.0167(12) 0.0187(12) 0.0016(9) -0.0014(9) 0.0034(9)
O1 0.0367(12) 0.0232(10) 0.0292(12) -0.0007(9) 0.0151(10) -0.0052(9)
O2 0.0305(13) 0.0560(14) 0.0429(13) -0.0241(11) 0.0188(11) -0.0177(11)
O3 0.0585(15) 0.0452(13) 0.0122(11) -0.0072(11) -0.0074(10) 0.0066(10)
O4 0.0228(12) 0.0314(13) 0.0373(12) 0.0013(10) -0.0068(9) 0.0150(10)
O5 0.0314(10) 0.0274(10) 0.0167(10) -0.0078(9) -0.0043(8) -0.0030(9)
O6 0.0551(14) 0.0182(10) 0.0334(12) -0.0101(11) -0.0072(12) 0.0043(9)
O7 0.0454(13) 0.0208(9) 0.0188(10) -0.0027(10) 0.0092(10) -0.0056(8)
O8 0.0921(18) 0.0089(10) 0.0324(12) 0.0008(10) 0.0250(12) 0.0050(9)
O9 0.0313(12) 0.0298(11) 0.0203(11) -0.0071(9) -0.0069(9) 0.0010(9)
O10 0.0182(11) 0.0240(10) 0.0410(13) -0.0032(8) 0.0076(9) -0.0096(9)
O11 0.0314(12) 0.0247(10) 0.0360(13) -0.0063(9) 0.0057(9) -0.0172(9)
O12 0.0248(11) 0.0276(12) 0.0321(11) 0.0102(9) -0.0077(9) -0.0063(9)

loop_
_atom_type_symbol
_atom_type_description
_atom_type_scat_dispersion_real
_atom_type_scat_dispersion_imag
_atom_type_scat_source
C C 0.0033 0.0016 'International Tables Vol C Tables 4.2.6.8 and 6.1.1.4'
H H 0.0000 0.0000 'International Tables Vol C Tables 4.2.6.8 and 6.1.1.4'
N N 0.0061 0.0033 'International Tables Vol C Tables 4.2.6.8 and 6.1.1.4'
O O 0.0106 0.0060 'International Tables Vol C Tables 4.2.6.8 and 6.1.1.4'
Cu Cu 0.3201 1.2651 'International Tables Vol C Tables 4.2.6.8 and 6.1.1.4'

loop_
_geom_angle_atom_site_label_1
_geom_angle_atom_site_label_2
_geom_angle_atom_site_label_3
_geom_angle
N1 C1 N4 114.1(2)
N1 C1 C2 124.7(2)
N4 C1 C2 121.1(2)
C1 C2 N6 114.9(2)
C1 C2 N7 113.64(19)
N6 C2 N7 105.42(18)
C1 C2 N5 110.2(2)
N6 C2 N5 107.36(18)
N7 C2 N5 104.67(19)
N8 C3 N11 113.07(19)
N8 C3 C4 121.2(2)
N11 C3 C4 125.5(2)
C3 C4 N14 116.4(2)
C3 C4 N13 108.94(19)
N14 C4 N13 108.36(19)
C3 C4 N12 110.7(2)
N14 C4 N12 104.79(17)
N13 C4 N12 107.14(19)
N15 Cu1 N9 87.32(8)
N15 Cu1 N17 166.81(8)
N9 Cu1 N17 89.18(7)
N15 Cu1 N16 92.63(8)
N9 Cu1 N16 171.15(8)
N17 Cu1 N16 88.88(8)
N15 Cu1 N2 99.30(8)
N9 Cu1 N2 98.21(7)
N17 Cu1 N2 93.79(8)
N16 Cu1 N2 90.54(8)
C1 N1 N2 102.49(19)
N3 N2 N1 110.82(19)
N3 N2 Cu1 134.55(15)
N1 N2 Cu1 113.96(15)
N2 N3 N4 108.91(18)
C1 N4 N3 103.64(19)
O1 N5 O2 127.6(2)
O1 N5 C2 115.3(2)
O2 N5 C2 117.1(2)
O4 N6 O3 128.0(2)
O4 N6 C2 115.2(2)
O3 N6 C2 116.8(2)
O5 N7 O6 127.4(2)
O5 N7 C2 115.39(19)
O6 N7 C2 117.1(2)
N9 N8 C3 102.91(19)
N10 N9 N8 111.18(18)
N10 N9 Cu1 124.61(15)
N8 N9 Cu1 124.09(14)
N9 N10 N11 108.40(19)
N10 N11 C3 104.43(18)
O8 N12 O7 127.8(2)
O8 N12 C4 117.2(2)
O7 N12 C4 115.0(2)
O9 N13 O10 127.7(2)
O9 N13 C4 114.9(2)
O10 N13 C4 117.3(2)
O12 N14 O11 127.6(2)
O12 N14 C4 115.4(2)
O11 N14 C4 117.0(2)
Cu1 N15 H15A 109.5
Cu1 N15 H15B 109.5
H15A N15 H15B 109.5
Cu1 N15 H15C 109.5
H15A N15 H15C 109.5
H15B N15 H15C 109.5
Cu1 N16 H16A 109.5
Cu1 N16 H16B 109.5
H16A N16 H16B 109.5
Cu1 N16 H16C 109.5
H16A N16 H16C 109.5
H16B N16 H16C 109.5
Cu1 N17 H17A 109.5
Cu1 N17 H17B 109.5
H17A N17 H17B 109.5
Cu1 N17 H17C 109.5
H17A N17 H17C 109.5
H17B N17 H17C 109.5

loop_
_geom_bond_atom_site_label_1
_geom_bond_atom_site_label_2
_geom_bond_distance
C1 N1 1.326(3)
C1 N4 1.333(3)
C1 C2 1.477(3)
C2 N6 1.518(3)
C2 N7 1.539(3)
C2 N5 1.541(3)
C3 N8 1.336(3)
C3 N11 1.340(3)
C3 C4 1.470(3)
C4 N14 1.532(3)
C4 N13 1.538(3)
C4 N12 1.546(3)
Cu1 N15 2.0057(18)
Cu1 N9 2.0241(19)
Cu1 N17 2.0265(19)
Cu1 N16 2.0290(19)
Cu1 N2 2.247(2)
N1 N2 1.347(3)
N2 N3 1.318(3)
N3 N4 1.342(3)
N5 O1 1.210(3)
N5 O2 1.218(3)
N6 O4 1.202(3)
N6 O3 1.219(3)
N7 O5 1.214(2)
N7 O6 1.217(2)
N8 N9 1.336(3)
N9 N10 1.328(3)
N10 N11 1.337(3)
N12 O8 1.213(3)
N12 O7 1.220(3)
N13 O9 1.212(3)
N13 O10 1.217(3)
N14 O12 1.205(3)
N14 O11 1.214(3)
N15 H15A 0.91
N15 H15B 0.91
N15 H15C 0.91
N16 H16A 0.91
N16 H16B 0.91
N16 H16C 0.91
N17 H17A 0.91
N17 H17B 0.91
N17 H17C 0.91
